data_7020499
loop_
_publ_author_name
'Armstrong, Jennifer A.'
'Williams, Edward R.'
'Weller, Mark T.'

_publ_section_title
;
 Cobalt(ii) fluorophosphate frameworks.
;
_journal_issue 46
_journal_name_full 'Dalton transactions (Cambridge, England : 2003)'
_journal_page_first 14180
_journal_page_last 14187
_journal_paper_doi 10.1039/c2dt31734f
_journal_volume 41
_journal_year 2012
_chemical_formula_sum 'Co3 F2 H4 K O12 P3'
_chemical_formula_weight 542.83
_space_group_IT_number 15
_symmetry_cell_setting monoclinic
_symmetry_space_group_name_Hall '-C 2yc'
_symmetry_space_group_name_H-M 'C 1 2/c 1'
_atom_sites_solution_hydrogens geom
_atom_sites_solution_primary direct
_atom_sites_solution_secondary difmap
_audit_creation_method SHELXL-97
_audit_update_record
;
2012-06-08 # Formatted by publCIF
;
_cell_angle_alpha 90.00
_cell_angle_beta 102.129(6)
_cell_angle_gamma 90.00
_cell_formula_units_Z 4
_cell_length_a 19.987(2)
_cell_length_b 7.4105(7)
_cell_length_c 7.4952(8)
_cell_measurement_reflns_used 11845
_cell_measurement_temperature 120(2)
_cell_measurement_theta_max 27.48
_cell_measurement_theta_min 2.91
_cell_volume 1085.36(19)
_computing_structure_refinement 'SHELXL-97 (Sheldrick, 2008)'
_diffrn_ambient_temperature 120(2)
_diffrn_detector_area_resol_mean '4096x4096pixels / 62x62mm'
_diffrn_measured_fraction_theta_full 0.992
_diffrn_measured_fraction_theta_max 0.992
_diffrn_measurement_device_type 'Bruker-Nonius APEX II CCD camera on \k-goniostat'
_diffrn_measurement_method '\f & \w scans'
_diffrn_radiation_monochromator '10cm confocal mirrors'
_diffrn_radiation_source 'Bruker-Nonius FR591 rotating anode'
_diffrn_radiation_type MoK\a
_diffrn_radiation_wavelength 0.71073
_diffrn_reflns_av_R_equivalents 0.0801
_diffrn_reflns_av_sigmaI/netI 0.0698
_diffrn_reflns_limit_h_max 25
_diffrn_reflns_limit_h_min -25
_diffrn_reflns_limit_k_max 9
_diffrn_reflns_limit_k_min -9
_diffrn_reflns_limit_l_max 7
_diffrn_reflns_limit_l_min -9
_diffrn_reflns_number 4987
_diffrn_reflns_theta_full 27.55
_diffrn_reflns_theta_max 27.55
_diffrn_reflns_theta_min 2.94
_exptl_absorpt_coefficient_mu 5.456
_exptl_absorpt_correction_T_max 0.9697
_exptl_absorpt_correction_T_min 0.9407
_exptl_absorpt_correction_type multi-scan
_exptl_crystal_colour purple
_exptl_crystal_density_diffrn 3.322
_exptl_crystal_density_method 'not measured'
_exptl_crystal_description plate
_exptl_crystal_F_000 558
_exptl_crystal_size_max 0.02
_exptl_crystal_size_mid 0.01
_exptl_crystal_size_min 0.01
_refine_diff_density_max 1.105
_refine_diff_density_min -0.959
_refine_diff_density_rms 0.265
_refine_ls_extinction_method none
_refine_ls_goodness_of_fit_ref 1.098
_refine_ls_hydrogen_treatment mixed
_refine_ls_matrix_type full
_refine_ls_number_parameters 106
_refine_ls_number_reflns 1247
_refine_ls_number_restraints 0
_refine_ls_restrained_S_all 1.098
_refine_ls_R_factor_all 0.0831
_refine_ls_R_factor_gt 0.0624
_refine_ls_shift/su_max 0.025
_refine_ls_shift/su_mean 0.002
_refine_ls_structure_factor_coef Fsqd
_refine_ls_weighting_details 'calc w=1/[\s^2^(Fo^2^)+(0.0001P)^2^+48.1408P] where P=(Fo^2^+2Fc^2^)/3'
_refine_ls_weighting_scheme calc
_refine_ls_wR_factor_gt 0.1206
_refine_ls_wR_factor_ref 0.1309
_reflns_number_gt 1016
_reflns_number_total 1247
_reflns_threshold_expression >2\s(I)
_cod_data_source_file c2dt31734f_5.cif
_cod_data_source_block 2010jaa0055
_cod_original_cell_volume 1085.39(19)
_cod_original_sg_symbol_H-M C2/c
_cod_database_code 7020499

loop_
_symmetry_equiv_pos_as_xyz
'x, y, z'
'-x, y, -z+1/2'
'x+1/2, y+1/2, z'
'-x+1/2, y+1/2, -z+1/2'
'-x, -y, -z'
'x, -y, z-1/2'
'-x+1/2, -y+1/2, -z'
'x+1/2, -y+1/2, z-1/2'

loop_
_atom_site_label
_atom_site_type_symbol
_atom_site_fract_x
_atom_site_fract_y
_atom_site_fract_z
_atom_site_U_iso_or_equiv
_atom_site_adp_type
_atom_site_occupancy
_atom_site_symmetry_multiplicity
_atom_site_calc_flag
_atom_site_refinement_flags
F1 F 0.1607(2) 0.6350(6) 0.0541(6) 0.0114(9) Uani 1 1 d .
O4 O 0.2370(3) 0.0234(7) 0.0636(7) 0.0106(11) Uani 1 1 d .
O1 O 0.1181(3) 0.0012(7) 0.1252(7) 0.0108(11) Uani 1 1 d .
O2 O 0.1415(3) 0.2257(7) -0.0973(7) 0.0115(11) Uani 1 1 d .
O3 O 0.1929(3) 0.2684(7) 0.2391(7) 0.0115(11) Uani 1 1 d .
O11 O 0.0580(3) 0.4832(8) 0.2074(7) 0.0136(12) Uani 1 1 d .
O10 O 0.0294(3) 0.2389(8) 0.4089(8) 0.0145(12) Uani 1 1 d .
H1 H 0.076(6) 0.269(15) 0.461(15) 0.04(3) Uiso 1 1 d .
H2 H 0.025(10) 0.13(3) 0.39(2) 0.12(7) Uiso 1 1 d .
Co1 Co 0.2500 0.2500 0.5000 0.0094(3) Uani 1 2 d S
Co2 Co 0.15856(5) 0.52173(14) 0.30861(14) 0.0095(3) Uani 1 1 d .
P1 P 0.17455(10) 0.1347(3) 0.0821(3) 0.0096(4) Uani 1 1 d .
P2 P 0.0000 0.3755(4) 0.2500 0.0099(6) Uani 1 2 d S
K5 K 0.0000 0.8598(4) 0.2500 0.0169(5) Uani 1 2 d S

loop_
_atom_site_aniso_label
_atom_site_aniso_U_11
_atom_site_aniso_U_22
_atom_site_aniso_U_33
_atom_site_aniso_U_23
_atom_site_aniso_U_13
_atom_site_aniso_U_12
F1 0.011(2) 0.013(2) 0.009(2) -0.0021(17) 0.0006(17) -0.0036(18)
O4 0.012(3) 0.008(3) 0.011(3) -0.002(2) -0.001(2) -0.001(2)
O1 0.008(3) 0.009(3) 0.016(3) -0.003(2) 0.004(2) -0.003(2)
O2 0.013(3) 0.011(3) 0.009(2) 0.002(2) -0.002(2) -0.005(2)
O3 0.010(3) 0.012(3) 0.010(3) 0.002(2) -0.004(2) 0.001(2)
O11 0.011(3) 0.015(3) 0.013(3) 0.005(2) 0.000(2) -0.003(2)
O10 0.017(3) 0.013(3) 0.011(3) 0.003(2) -0.002(2) 0.000(2)
Co1 0.0082(7) 0.0117(7) 0.0082(7) -0.0011(6) 0.0011(5) -0.0003(6)
Co2 0.0086(5) 0.0109(5) 0.0087(5) -0.0004(4) 0.0008(4) 0.0004(4)
P1 0.0080(10) 0.0105(9) 0.0095(9) 0.0000(8) 0.0002(7) 0.0012(8)
P2 0.0098(13) 0.0116(14) 0.0080(12) 0.000 0.0014(10) 0.000
K5 0.0141(12) 0.0206(13) 0.0166(12) 0.000 0.0043(10) 0.000

loop_
_atom_type_symbol
_atom_type_description
_atom_type_scat_dispersion_real
_atom_type_scat_dispersion_imag
_atom_type_scat_source
O O 0.0106 0.0060 'International Tables Vol C Tables 4.2.6.8 and 6.1.1.4'
P P 0.1023 0.0942 'International Tables Vol C Tables 4.2.6.8 and 6.1.1.4'
K K 0.2009 0.2494 'International Tables Vol C Tables 4.2.6.8 and 6.1.1.4'
Co Co 0.3494 0.9721 'International Tables Vol C Tables 4.2.6.8 and 6.1.1.4'
F F 0.0171 0.0103 'International Tables Vol C Tables 4.2.6.8 and 6.1.1.4'
H H 0.0000 0.0000 'International Tables Vol C Tables 4.2.6.8 and 6.1.1.4'

loop_
_geom_angle_atom_site_label_1
_geom_angle_atom_site_label_2
_geom_angle_atom_site_label_3
_geom_angle
_geom_angle_site_symmetry_1
_geom_angle_site_symmetry_3
Co2 F1 Co1 121.4(2) . 4
Co2 F1 Co2 123.9(2) . 6_565
Co1 F1 Co2 85.35(16) 4 6_565
P1 O4 Co2 135.5(3) . 4_545
P1 O4 Co1 133.0(3) . 4_545
Co2 O4 Co1 86.5(2) 4_545 4_545
P1 O1 K5 162.0(3) . 1_545
P1 O1 K5 92.4(2) . 5_565
K5 O1 K5 84.66(13) 1_545 5_565
P1 O2 Co2 129.3(3) . 6_565
P1 O2 K5 117.3(3) . 5_565
Co2 O2 K5 106.5(2) 6_565 5_565
P1 O3 Co1 133.5(3) . .
P1 O3 Co2 137.2(3) . .
Co1 O3 Co2 88.2(2) . .
P2 O11 Co2 138.7(3) . .
P2 O11 K5 97.9(3) . .
Co2 O11 K5 101.6(2) . .
P2 O10 K5 136.9(3) . 5_566
P2 O10 K5 106.5(3) . 1_545
K5 O10 K5 93.13(18) 5_566 1_545
O3 Co1 O3 180.000(1) . 7_556
O3 Co1 F1 99.71(19) . 4_545
O3 Co1 F1 80.29(19) 7_556 4_545
O3 Co1 F1 80.29(19) . 6_566
O3 Co1 F1 99.71(19) 7_556 6_566
F1 Co1 F1 180.00(11) 4_545 6_566
O3 Co1 O4 77.9(2) . 4
O3 Co1 O4 102.1(2) 7_556 4
F1 Co1 O4 101.33(19) 4_545 4
F1 Co1 O4 78.67(19) 6_566 4
O3 Co1 O4 102.1(2) . 6_556
O3 Co1 O4 77.9(2) 7_556 6_556
F1 Co1 O4 78.67(19) 4_545 6_556
F1 Co1 O4 101.33(19) 6_566 6_556
O4 Co1 O4 180.0 4 6_556
O3 Co1 Co2 46.63(15) . .
O3 Co1 Co2 133.37(15) 7_556 .
F1 Co1 Co2 131.58(12) 4_545 .
F1 Co1 Co2 48.42(12) 6_566 .
O4 Co1 Co2 46.67(14) 4 .
O4 Co1 Co2 133.33(14) 6_556 .
O3 Co1 Co2 133.37(15) . 7_556
O3 Co1 Co2 46.63(15) 7_556 7_556
F1 Co1 Co2 48.42(12) 4_545 7_556
F1 Co1 Co2 131.58(12) 6_566 7_556
O4 Co1 Co2 133.33(14) 4 7_556
O4 Co1 Co2 46.67(14) 6_556 7_556
Co2 Co1 Co2 180.00(4) . 7_556
O11 Co2 O2 91.9(2) . 6_566
O11 Co2 F1 85.6(2) . .
O2 Co2 F1 89.1(2) 6_566 .
O11 Co2 O3 97.6(2) . .
O2 Co2 O3 170.3(2) 6_566 .
F1 Co2 O3 93.56(19) . .
O11 Co2 O4 171.0(2) . 4
O2 Co2 O4 93.4(2) 6_566 4
F1 Co2 O4 101.79(19) . 4
O3 Co2 O4 76.9(2) . 4
O11 Co2 F1 94.8(2) . 6_566
O2 Co2 F1 99.88(19) 6_566 6_566
F1 Co2 F1 171.00(13) . 6_566
O3 Co2 F1 77.47(19) . 6_566
O4 Co2 F1 77.10(19) 4 6_566
O11 Co2 Co1 124.42(16) . .
O2 Co2 Co1 126.73(15) 6_566 .
F1 Co2 Co1 126.89(13) . .
O3 Co2 Co1 45.19(14) . .
O4 Co2 Co1 46.78(14) 4 .
F1 Co2 Co1 46.24(11) 6_566 .
O11 Co2 K5 48.76(17) . .
O2 Co2 K5 43.96(15) 6_566 .
F1 Co2 K5 79.36(13) . .
O3 Co2 K5 145.76(15) . .
O4 Co2 K5 137.29(15) 4 .
F1 Co2 K5 107.63(12) 6_566 .
Co1 Co2 K5 153.74(4) . .
O3 P1 O2 112.5(3) . .
O3 P1 O4 110.7(3) . .
O2 P1 O4 111.7(3) . .
O3 P1 O1 108.4(3) . .
O2 P1 O1 105.1(3) . .
O4 P1 O1 108.2(3) . .
O3 P1 K5 122.2(2) . 5_565
O2 P1 K5 42.0(2) . 5_565
O4 P1 K5 126.6(2) . 5_565
O1 P1 K5 63.2(2) . 5_565
O11 P2 O11 115.4(5) . 2
O11 P2 O10 111.3(3) . 2
O11 P2 O10 108.7(3) 2 2
O11 P2 O10 108.7(3) . .
O11 P2 O10 111.3(3) 2 .
O10 P2 O10 100.3(5) 2 .
O11 P2 K5 57.7(2) . .
O11 P2 K5 57.7(2) 2 .
O10 P2 K5 129.8(2) 2 .
O10 P2 K5 129.8(2) . .
O11 P2 K5 122.3(2) . 1_545
O11 P2 K5 122.3(2) 2 1_545
O10 P2 K5 50.2(2) 2 1_545
O10 P2 K5 50.2(2) . 1_545
K5 P2 K5 180.0 . 1_545
O10 K5 O10 150.1(3) 5_566 6_565
O10 K5 O2 85.96(17) 5_566 5_565
O10 K5 O2 87.55(16) 6_565 5_565
O10 K5 O2 87.55(17) 5_566 6_566
O10 K5 O2 85.96(17) 6_565 6_566
O2 K5 O2 154.6(2) 5_565 6_566
O10 K5 O1 135.90(17) 5_566 1_565
O10 K5 O1 57.84(16) 6_565 1_565
O2 K5 O1 138.07(15) 5_565 1_565
O2 K5 O1 54.14(15) 6_566 1_565
O10 K5 O1 57.84(16) 5_566 2_565
O10 K5 O1 135.90(16) 6_565 2_565
O2 K5 O1 54.14(15) 5_565 2_565
O2 K5 O1 138.07(15) 6_566 2_565
O1 K5 O1 137.8(2) 1_565 2_565
O10 K5 O10 86.87(18) 5_566 1_565
O10 K5 O10 121.90(18) 6_565 1_565
O2 K5 O10 116.60(17) 5_565 1_565
O2 K5 O10 87.44(16) 6_566 1_565
O1 K5 O10 72.06(16) 1_565 1_565
O1 K5 O10 69.32(16) 2_565 1_565
O10 K5 O10 121.90(18) 5_566 2_565
O10 K5 O10 86.87(18) 6_565 2_565
O2 K5 O10 87.44(16) 5_565 2_565
O2 K5 O10 116.60(17) 6_566 2_565
O1 K5 O10 69.32(16) 1_565 2_565
O1 K5 O10 72.06(16) 2_565 2_565
O10 K5 O10 46.7(2) 1_565 2_565
O10 K5 O11 61.10(17) 5_566 2
O10 K5 O11 90.76(17) 6_565 2
O2 K5 O11 58.76(15) 5_565 2
O2 K5 O11 96.82(16) 6_566 2
O1 K5 O11 135.34(16) 1_565 2
O1 K5 O11 86.82(15) 2_565 2
O10 K5 O11 147.32(15) 1_565 2
O10 K5 O11 146.19(15) 2_565 2
O10 K5 O11 90.76(17) 5_566 .
O10 K5 O11 61.10(17) 6_565 .
O2 K5 O11 96.82(16) 5_565 .
O2 K5 O11 58.76(15) 6_566 .
O1 K5 O11 86.82(15) 1_565 .
O1 K5 O11 135.34(16) 2_565 .
O10 K5 O11 146.19(15) 1_565 .
O10 K5 O11 147.32(15) 2_565 .
O11 K5 O11 48.8(2) 2 .
O10 K5 O1 64.87(15) 5_566 6_566
O10 K5 O1 125.42(15) 6_565 6_566
O2 K5 O1 147.00(14) 5_565 6_566
O2 K5 O1 45.03(13) 6_566 6_566
O1 K5 O1 71.98(10) 1_565 6_566
O1 K5 O1 95.34(13) 2_565 6_566
O10 K5 O1 50.35(14) 1_565 6_566
O10 K5 O1 94.96(15) 2_565 6_566
O11 K5 O1 113.47(14) 2 6_566
O11 K5 O1 98.56(14) . 6_566
O10 K5 O1 125.42(15) 5_566 5_565
O10 K5 O1 64.87(15) 6_565 5_565
O2 K5 O1 45.03(14) 5_565 5_565
O2 K5 O1 147.00(14) 6_566 5_565
O1 K5 O1 95.34(13) 1_565 5_565
O1 K5 O1 71.98(10) 2_565 5_565
O10 K5 O1 94.96(15) 1_565 5_565
O10 K5 O1 50.35(14) 2_565 5_565
O11 K5 O1 98.56(14) 2 5_565
O11 K5 O1 113.47(14) . 5_565
O1 K5 O1 145.04(19) 6_566 5_565

loop_
_geom_bond_atom_site_label_1
_geom_bond_atom_site_label_2
_geom_bond_distance
_geom_bond_site_symmetry_2
F1 Co2 2.092(4) .
F1 Co1 2.094(4) 4
F1 Co2 2.169(4) 6_565
O4 P1 1.527(6) .
O4 Co2 2.106(5) 4_545
O4 Co1 2.110(5) 4_545
O1 P1 1.585(5) .
O1 K5 2.910(5) 1_545
O1 K5 3.428(5) 5_565
O2 P1 1.525(5) .
O2 Co2 2.054(5) 6_565
O2 K5 2.889(5) 5_565
O3 P1 1.523(6) .
O3 Co1 2.051(5) .
O3 Co2 2.102(5) .
O11 P2 1.496(6) .
O11 Co2 2.015(5) .
O11 K5 3.064(6) .
O10 P2 1.579(6) .
O10 K5 2.837(6) 5_566
O10 K5 3.060(7) 1_545
Co1 O3 2.051(5) 7_556
Co1 F1 2.094(4) 4_545
Co1 F1 2.094(4) 6_566
Co1 O4 2.110(5) 4
Co1 O4 2.110(5) 6_556
Co1 Co2 2.8899(11) .
Co1 Co2 2.8899(11) 7_556
Co2 O2 2.054(5) 6_566
Co2 O4 2.106(5) 4
Co2 F1 2.169(4) 6_566
Co2 K5 3.991(2) .
P1 K5 3.8367(19) 5_565
P2 O11 1.496(6) 2
P2 O10 1.579(6) 2
P2 K5 3.590(4) .
P2 K5 3.821(4) 1_545
K5 O10 2.837(6) 5_566
K5 O10 2.837(6) 6_565
K5 O2 2.889(5) 5_565
K5 O2 2.889(5) 6_566
K5 O1 2.910(5) 1_565
K5 O1 2.910(5) 2_565
K5 O10 3.060(7) 1_565
K5 O10 3.060(7) 2_565
K5 O11 3.064(6) 2
K5 O1 3.428(5) 6_566
K5 O1 3.428(5) 5_565
